data_4110612
loop_
_publ_author_name
'Naokazu Kano'
'Fuminori Komatsu'
'Masaki Yamamura'
'Takayuki Kawashima'

_publ_contact_author_address
;
Department of Chemistry, Graduate School of Science,
The University of Tokyo,
7-3-1 Hongo, Bunkyo-ku, Tokyo, 113-0033, Japan
;
_publ_contact_author_email takayuki@chem.s.u-tokyo.ac.jp
_publ_contact_author_fax +81-5800-6899
_publ_contact_author_name 'Takayuki Kawashima'
_publ_contact_author_phone +81-5800-6899
_publ_section_title
;
 Reversible Photoswitching of the Coordination Numbers of Silicon in
 Organosilicon Compounds Bearing a 2-(Phenylazo)phenyl Group
;
_journal_name_full 'Journal of the American Chemical Society'
_journal_page_first 7097
_journal_page_last 7109
_journal_paper_doi 10.1021/ja060926s
_journal_volume 128
_journal_year 2006
_chemical_formula_moiety 'C25 H22 N2 Si'
_chemical_formula_sum 'C25 H22 N2 Si'
_chemical_formula_weight 378.54
_chemical_melting_point 388(1)
_chemical_name_common Methyldiphenylsilane
_chemical_name_systematic
; 
Methyldiphenyl[2-(phenylazo)phenyl]silane
;
_space_group_IT_number 2
_symmetry_cell_setting triclinic
_symmetry_space_group_name_Hall '-P 1'
_symmetry_space_group_name_H-M 'P -1'
_atom_sites_solution_hydrogens geom
_atom_sites_solution_primary direct
_atom_sites_solution_secondary difmap
_audit_creation_method SHELXL-97
_cell_angle_alpha 103.468(8)
_cell_angle_beta 90.715(7)
_cell_angle_gamma 102.807(8)
_cell_formula_units_Z 4
_cell_length_a 9.940(6)
_cell_length_b 12.243(8)
_cell_length_c 17.692(11)
_cell_measurement_reflns_used 7060
_cell_measurement_temperature 120(2)
_cell_measurement_theta_max 27.4835
_cell_measurement_theta_min 3.0402
_cell_volume 2037(2)
_computing_cell_refinement 'CrystalClear (Rigaku Corp., 2000)'
_computing_data_collection 'CrystalClear (Rigaku Corp., 2000)'
_computing_data_reduction 'CrystalClear (Rigaku Corp., 2000)'
_computing_molecular_graphics 'ORTEP-3 for Windows ver 1.08 (Farrugia, 1997-2005)'
_computing_structure_refinement 'SHELXL-97 (Sheldrick, 1997)'
_computing_structure_solution 'SHELXS-97 (Sheldrick, 1990)'
_diffrn_ambient_temperature 120(2)
_diffrn_detector_area_resol_mean 14.5666
_diffrn_measured_fraction_theta_full 0.969
_diffrn_measured_fraction_theta_max 0.969
_diffrn_measurement_details
;
scan:
    Number of images: 600
               Slice: -70.0000 - 110.0000
         Image width: 0.3000
            Exp time: 25.0000
       Rotation axis: Omega
               Omega: 0.0000
                 Chi: 45.0000
                 Phi: 0.0000
                 XTD: 44.9407
              2theta: 19.8407
scan:
    Number of images: 600
               Slice: -70.0000 - 110.0000
         Image width: 0.3000
            Exp time: 25.0000
       Rotation axis: Omega
               Omega: 0.0000
                 Chi: 45.0000
                 Phi: 90.0000
                 XTD: 44.9407
              2theta: 19.8407

;
_diffrn_measurement_device
;
Mercury CCD (2x2 bin mode)
;
_diffrn_measurement_device_details
;
AFC8: Eulerian 3-circle
;
_diffrn_measurement_method dtprofit.ref
_diffrn_orient_matrix_type d*Trek
_diffrn_orient_matrix_UB_11 0.0526
_diffrn_orient_matrix_UB_12 0.0760
_diffrn_orient_matrix_UB_13 0.0463
_diffrn_orient_matrix_UB_21 0.0694
_diffrn_orient_matrix_UB_22 0.0098
_diffrn_orient_matrix_UB_23 -0.0504
_diffrn_orient_matrix_UB_31 -0.0163
_diffrn_orient_matrix_UB_32 0.0403
_diffrn_orient_matrix_UB_33 -0.0388
_diffrn_radiation_detector CCD
_diffrn_radiation_monochromator graphite
_diffrn_radiation_source 'fine-focus sealed tube'
_diffrn_radiation_type MoK\a
_diffrn_radiation_wavelength 0.71070
_diffrn_reflns_av_R_equivalents 0.0162
_diffrn_reflns_av_sigmaI/netI 0.0364
_diffrn_reflns_limit_h_max 11
_diffrn_reflns_limit_h_min -11
_diffrn_reflns_limit_k_max 14
_diffrn_reflns_limit_k_min -12
_diffrn_reflns_limit_l_max 21
_diffrn_reflns_limit_l_min -16
_diffrn_reflns_number 13084
_diffrn_reflns_reduction_process 'Lp corrections applied'
_diffrn_reflns_theta_full 25.00
_diffrn_reflns_theta_max 25.00
_diffrn_reflns_theta_min 3.04
_diffrn_source_current 40.0000
_diffrn_source_power 2.0000
_diffrn_source_voltage 50.0000
_exptl_absorpt_coefficient_mu 0.128
_exptl_absorpt_correction_T_max 0.9873
_exptl_absorpt_correction_T_min 0.9103
_exptl_absorpt_correction_type multi-scan
_exptl_absorpt_process_details
;
Jacobson, R. (1998) Private communication
;
_exptl_crystal_colour Orange
_exptl_crystal_density_diffrn 1.234
_exptl_crystal_description Block
_exptl_crystal_F_000 800
_exptl_crystal_size_max 0.60
_exptl_crystal_size_mid 0.45
_exptl_crystal_size_min 0.10
_refine_diff_density_max 0.294
_refine_diff_density_min -0.270
_refine_diff_density_rms 0.042
_refine_ls_extinction_method none
_refine_ls_goodness_of_fit_ref 1.053
_refine_ls_hydrogen_treatment riding
_refine_ls_matrix_type full
_refine_ls_number_parameters 507
_refine_ls_number_reflns 6955
_refine_ls_number_restraints 0
_refine_ls_restrained_S_all 1.053
_refine_ls_R_factor_all 0.0393
_refine_ls_R_factor_gt 0.0347
_refine_ls_shift/su_max 0.001
_refine_ls_shift/su_mean 0.000
_refine_ls_structure_factor_coef Fsqd
_refine_ls_weighting_details 'calc w=1/[\s^2^(Fo^2^)+(0.0455P)^2^+0.7489P] where P=(Fo^2^+2Fc^2^)/3'
_refine_ls_weighting_scheme calc
_refine_ls_wR_factor_gt 0.0913
_refine_ls_wR_factor_ref 0.0978
_reflns_number_gt 6149
_reflns_number_total 6955
_reflns_threshold_expression >2sigma(I)
_cod_data_source_file ja060926ssi20060208_062246.cif
_cod_data_source_block E2c
_cod_database_code 4110612

loop_
_symmetry_equiv_pos_as_xyz
'x, y, z'
'-x, -y, -z'

loop_
_atom_site_label
_atom_site_type_symbol
_atom_site_fract_x
_atom_site_fract_y
_atom_site_fract_z
_atom_site_U_iso_or_equiv
_atom_site_adp_type
_atom_site_occupancy
_atom_site_symmetry_multiplicity
_atom_site_calc_flag
_atom_site_refinement_flags
Si1 Si 0.57510(4) 0.77110(3) 0.04952(2) 0.01786(11) Uani 1 1 d .
C1 C 0.73849(15) 0.71576(13) 0.04631(8) 0.0188(3) Uani 1 1 d .
C2 C 0.75547(16) 0.63208(13) 0.08529(9) 0.0223(3) Uani 1 1 d .
H1 H 0.6822 0.6004 0.1135 0.027 Uiso 1 1 calc R
C3 C 0.87765(17) 0.59447(14) 0.08349(9) 0.0263(3) Uani 1 1 d .
H2 H 0.8868 0.5367 0.1097 0.032 Uiso 1 1 calc R
C4 C 0.98654(17) 0.64104(14) 0.04348(9) 0.0281(4) Uani 1 1 d .
H3 H 1.0707 0.6165 0.0436 0.034 Uiso 1 1 calc R
C5 C 0.97285(16) 0.72264(14) 0.00372(9) 0.0243(3) Uani 1 1 d .
H4 H 1.0467 0.7538 -0.0243 0.029 Uiso 1 1 calc R
C6 C 0.84923(15) 0.75911(13) 0.00501(8) 0.0193(3) Uani 1 1 d .
N1 N 0.82250(12) 0.84078(11) -0.03574(7) 0.0205(3) Uani 1 1 d .
N2 N 0.91944(12) 0.87923(11) -0.07424(7) 0.0219(3) Uani 1 1 d .
C7 C 0.88704(15) 0.95754(13) -0.11603(8) 0.0207(3) Uani 1 1 d .
C8 C 0.99546(16) 1.01210(14) -0.15279(9) 0.0246(3) Uani 1 1 d .
H5 H 1.0844 0.9965 -0.1488 0.029 Uiso 1 1 calc R
C9 C 0.97399(17) 1.08924(14) -0.19528(9) 0.0274(4) Uani 1 1 d .
H6 H 1.0482 1.1268 -0.2202 0.033 Uiso 1 1 calc R
C10 C 0.84432(17) 1.11151(14) -0.20136(9) 0.0278(4) Uani 1 1 d .
H7 H 0.8297 1.1652 -0.2299 0.033 Uiso 1 1 calc R
C11 C 0.73533(17) 1.05533(15) -0.16572(9) 0.0296(4) Uani 1 1 d .
H8 H 0.6461 1.0698 -0.1709 0.036 Uiso 1 1 calc R
C12 C 0.75559(16) 0.97884(14) -0.12300(9) 0.0258(3) Uani 1 1 d .
H9 H 0.6809 0.9410 -0.0985 0.031 Uiso 1 1 calc R
C13 C 0.61126(16) 0.93122(13) 0.08557(9) 0.0234(3) Uani 1 1 d .
H10 H 0.6855 0.9671 0.0570 0.035 Uiso 1 1 calc R
H11 H 0.6398 0.9528 0.1413 0.035 Uiso 1 1 calc R
H12 H 0.5275 0.9579 0.0773 0.035 Uiso 1 1 calc R
C14 C 0.47931(15) 0.72404(13) -0.04908(8) 0.0198(3) Uani 1 1 d .
C15 C 0.52584(16) 0.65605(14) -0.11320(9) 0.0253(3) Uani 1 1 d .
H13 H 0.6091 0.6320 -0.1074 0.030 Uiso 1 1 calc R
C16 C 0.45327(17) 0.62266(15) -0.18539(9) 0.0300(4) Uani 1 1 d .
H14 H 0.4870 0.5761 -0.2283 0.036 Uiso 1 1 calc R
C17 C 0.33211(17) 0.65689(14) -0.19524(9) 0.0281(4) Uani 1 1 d .
H15 H 0.2825 0.6341 -0.2448 0.034 Uiso 1 1 calc R
C18 C 0.28356(16) 0.72437(15) -0.13271(9) 0.0285(4) Uani 1 1 d .
H16 H 0.2002 0.7480 -0.1391 0.034 Uiso 1 1 calc R
C19 C 0.35626(16) 0.75774(14) -0.06045(9) 0.0245(3) Uani 1 1 d .
H17 H 0.3219 0.8044 -0.0179 0.029 Uiso 1 1 calc R
C20 C 0.46423(14) 0.70341(13) 0.11939(8) 0.0196(3) Uani 1 1 d .
C21 C 0.34872(15) 0.61189(13) 0.09430(9) 0.0227(3) Uani 1 1 d .
H18 H 0.3235 0.5838 0.0401 0.027 Uiso 1 1 calc R
C22 C 0.27003(16) 0.56102(14) 0.14667(10) 0.0264(3) Uani 1 1 d .
H19 H 0.1918 0.4992 0.1282 0.032 Uiso 1 1 calc R
C23 C 0.30556(17) 0.60033(14) 0.22563(10) 0.0289(4) Uani 1 1 d .
H20 H 0.2521 0.5656 0.2616 0.035 Uiso 1 1 calc R
C24 C 0.41993(18) 0.69086(15) 0.25209(10) 0.0331(4) Uani 1 1 d .
H21 H 0.4449 0.7182 0.3063 0.040 Uiso 1 1 calc R
C25 C 0.49763(17) 0.74140(14) 0.19963(9) 0.0281(4) Uani 1 1 d .
H22 H 0.5755 0.8034 0.2186 0.034 Uiso 1 1 calc R
Si2 Si 0.21556(4) 0.22264(3) 0.45513(2) 0.01699(11) Uani 1 1 d .
C26 C 0.40962(15) 0.27364(12) 0.46005(8) 0.0195(3) Uani 1 1 d .
C27 C 0.47717(16) 0.35696(13) 0.42225(9) 0.0248(3) Uani 1 1 d .
H23 H 0.4243 0.3917 0.3939 0.030 Uiso 1 1 calc R
C28 C 0.62101(17) 0.38938(14) 0.42586(10) 0.0304(4) Uani 1 1 d .
H24 H 0.6653 0.4462 0.4001 0.036 Uiso 1 1 calc R
C29 C 0.70006(16) 0.33929(15) 0.46684(10) 0.0307(4) Uani 1 1 d .
H25 H 0.7981 0.3608 0.4682 0.037 Uiso 1 1 calc R
C30 C 0.63656(16) 0.25835(14) 0.50554(9) 0.0262(3) Uani 1 1 d .
H26 H 0.6904 0.2248 0.5343 0.031 Uiso 1 1 calc R
C31 C 0.49293(15) 0.22627(13) 0.50212(8) 0.0199(3) Uani 1 1 d .
N3 N 0.41626(12) 0.14496(11) 0.54072(7) 0.0200(3) Uani 1 1 d .
N4 N 0.48807(12) 0.10258(11) 0.58004(7) 0.0214(3) Uani 1 1 d .
C32 C 0.40769(15) 0.02597(13) 0.62100(8) 0.0206(3) Uani 1 1 d .
C33 C 0.48197(16) -0.02967(14) 0.66069(9) 0.0243(3) Uani 1 1 d .
H27 H 0.5796 -0.0163 0.6590 0.029 Uiso 1 1 calc R
C34 C 0.41288(17) -0.10484(14) 0.70280(9) 0.0281(4) Uani 1 1 d .
H28 H 0.4631 -0.1436 0.7296 0.034 Uiso 1 1 calc R
C35 C 0.27111(17) -0.12318(14) 0.70573(9) 0.0279(4) Uani 1 1 d .
H29 H 0.2238 -0.1752 0.7342 0.034 Uiso 1 1 calc R
C36 C 0.19739(17) -0.06603(14) 0.66736(9) 0.0278(4) Uani 1 1 d .
H30 H 0.1000 -0.0784 0.6703 0.033 Uiso 1 1 calc R
C37 C 0.26445(16) 0.00890(14) 0.62486(9) 0.0247(3) Uani 1 1 d .
H31 H 0.2139 0.0481 0.5987 0.030 Uiso 1 1 calc R
C38 C 0.15711(15) 0.06327(13) 0.41481(9) 0.0221(3) Uani 1 1 d .
H32 H 0.2110 0.0236 0.4415 0.033 Uiso 1 1 calc R
H33 H 0.1709 0.0445 0.3589 0.033 Uiso 1 1 calc R
H34 H 0.0588 0.0381 0.4229 0.033 Uiso 1 1 calc R
C39 C 0.14851(15) 0.26384(12) 0.55396(8) 0.0181(3) Uani 1 1 d .
C40 C 0.23516(15) 0.32257(13) 0.62091(9) 0.0212(3) Uani 1 1 d .
H35 H 0.3319 0.3460 0.6165 0.025 Uiso 1 1 calc R
C41 C 0.18224(17) 0.34716(13) 0.69371(9) 0.0246(3) Uani 1 1 d .
H36 H 0.2428 0.3864 0.7385 0.030 Uiso 1 1 calc R
C42 C 0.04155(17) 0.31451(13) 0.70106(9) 0.0247(3) Uani 1 1 d .
H37 H 0.0054 0.3317 0.7508 0.030 Uiso 1 1 calc R
C43 C -0.04650(16) 0.25685(13) 0.63594(9) 0.0237(3) Uani 1 1 d .
H38 H -0.1431 0.2344 0.6409 0.028 Uiso 1 1 calc R
C44 C 0.00638(15) 0.23174(13) 0.56327(9) 0.0212(3) Uani 1 1 d .
H39 H -0.0550 0.1920 0.5189 0.025 Uiso 1 1 calc R
C45 C 0.14065(14) 0.29575(12) 0.38784(8) 0.0185(3) Uani 1 1 d .
C46 C 0.07856(15) 0.38809(13) 0.41529(9) 0.0216(3) Uani 1 1 d .
H40 H 0.0751 0.4160 0.4699 0.026 Uiso 1 1 calc R
C47 C 0.02192(16) 0.44013(14) 0.36495(9) 0.0244(3) Uani 1 1 d .
H41 H -0.0203 0.5024 0.3852 0.029 Uiso 1 1 calc R
C48 C 0.02697(16) 0.40134(14) 0.28548(9) 0.0246(3) Uani 1 1 d .
H42 H -0.0114 0.4369 0.2509 0.029 Uiso 1 1 calc R
C49 C 0.08815(18) 0.31043(14) 0.25638(9) 0.0291(4) Uani 1 1 d .
H43 H 0.0917 0.2835 0.2017 0.035 Uiso 1 1 calc R
C50 C 0.14419(17) 0.25871(14) 0.30703(9) 0.0260(3) Uani 1 1 d .
H44 H 0.1861 0.1965 0.2863 0.031 Uiso 1 1 calc R

loop_
_atom_site_aniso_label
_atom_site_aniso_U_11
_atom_site_aniso_U_22
_atom_site_aniso_U_33
_atom_site_aniso_U_23
_atom_site_aniso_U_13
_atom_site_aniso_U_12
Si1 0.0163(2) 0.0203(2) 0.0174(2) 0.00432(16) 0.00049(15) 0.00538(16)
C1 0.0199(7) 0.0192(8) 0.0157(7) 0.0000(6) -0.0022(5) 0.0058(6)
C2 0.0252(8) 0.0218(8) 0.0189(7) 0.0033(6) -0.0024(6) 0.0055(6)
C3 0.0338(9) 0.0253(9) 0.0217(8) 0.0040(6) -0.0054(6) 0.0128(7)
C4 0.0265(8) 0.0319(9) 0.0275(8) 0.0013(7) -0.0036(7) 0.0164(7)
C5 0.0203(8) 0.0298(9) 0.0228(8) 0.0027(7) 0.0019(6) 0.0093(6)
C6 0.0209(7) 0.0201(8) 0.0166(7) 0.0016(6) -0.0017(6) 0.0072(6)
N1 0.0188(6) 0.0245(7) 0.0183(6) 0.0046(5) 0.0024(5) 0.0056(5)
N2 0.0201(6) 0.0268(7) 0.0191(6) 0.0049(5) 0.0018(5) 0.0063(5)
C7 0.0231(8) 0.0222(8) 0.0159(7) 0.0021(6) 0.0015(6) 0.0060(6)
C8 0.0197(7) 0.0281(9) 0.0236(8) 0.0029(7) 0.0021(6) 0.0044(6)
C9 0.0277(8) 0.0271(9) 0.0246(8) 0.0065(7) 0.0057(6) -0.0001(7)
C10 0.0354(9) 0.0267(9) 0.0229(8) 0.0089(7) 0.0024(7) 0.0072(7)
C11 0.0270(8) 0.0390(10) 0.0276(9) 0.0129(7) 0.0044(7) 0.0121(7)
C12 0.0223(8) 0.0319(9) 0.0264(8) 0.0117(7) 0.0066(6) 0.0080(7)
C13 0.0225(8) 0.0222(8) 0.0259(8) 0.0051(6) 0.0055(6) 0.0065(6)
C14 0.0192(7) 0.0208(8) 0.0204(7) 0.0075(6) 0.0002(6) 0.0040(6)
C15 0.0250(8) 0.0254(9) 0.0261(8) 0.0032(7) -0.0009(6) 0.0105(6)
C16 0.0346(9) 0.0303(9) 0.0234(8) 0.0002(7) 0.0001(7) 0.0109(7)
C17 0.0300(9) 0.0323(9) 0.0207(8) 0.0080(7) -0.0060(6) 0.0035(7)
C18 0.0226(8) 0.0394(10) 0.0276(9) 0.0127(7) -0.0022(6) 0.0109(7)
C19 0.0233(8) 0.0318(9) 0.0210(8) 0.0078(7) 0.0025(6) 0.0104(7)
C20 0.0172(7) 0.0206(8) 0.0216(7) 0.0043(6) 0.0011(6) 0.0065(6)
C21 0.0214(7) 0.0235(8) 0.0229(8) 0.0047(6) -0.0023(6) 0.0059(6)
C22 0.0208(8) 0.0229(8) 0.0354(9) 0.0092(7) 0.0004(6) 0.0026(6)
C23 0.0292(8) 0.0285(9) 0.0320(9) 0.0122(7) 0.0107(7) 0.0072(7)
C24 0.0404(10) 0.0345(10) 0.0196(8) 0.0041(7) 0.0034(7) 0.0011(8)
C25 0.0278(8) 0.0279(9) 0.0232(8) 0.0038(7) -0.0001(6) -0.0021(7)
Si2 0.0167(2) 0.0176(2) 0.0170(2) 0.00475(16) 0.00085(15) 0.00403(15)
C26 0.0197(7) 0.0172(8) 0.0193(7) 0.0011(6) 0.0020(6) 0.0027(6)
C27 0.0256(8) 0.0223(8) 0.0259(8) 0.0065(6) 0.0041(6) 0.0038(6)
C28 0.0281(9) 0.0263(9) 0.0334(9) 0.0090(7) 0.0078(7) -0.0030(7)
C29 0.0178(8) 0.0315(9) 0.0368(9) 0.0048(7) 0.0023(7) -0.0030(6)
C30 0.0194(8) 0.0308(9) 0.0265(8) 0.0050(7) -0.0008(6) 0.0040(6)
C31 0.0187(7) 0.0197(8) 0.0186(7) 0.0012(6) 0.0009(6) 0.0026(6)
N3 0.0182(6) 0.0220(7) 0.0196(6) 0.0040(5) -0.0002(5) 0.0052(5)
N4 0.0197(6) 0.0235(7) 0.0210(6) 0.0041(5) -0.0008(5) 0.0066(5)
C32 0.0217(7) 0.0209(8) 0.0177(7) 0.0018(6) -0.0009(6) 0.0053(6)
C33 0.0234(8) 0.0277(9) 0.0222(8) 0.0026(6) -0.0018(6) 0.0106(6)
C34 0.0357(9) 0.0282(9) 0.0239(8) 0.0078(7) -0.0019(7) 0.0134(7)
C35 0.0348(9) 0.0256(9) 0.0238(8) 0.0088(7) 0.0017(7) 0.0049(7)
C36 0.0231(8) 0.0326(9) 0.0277(8) 0.0094(7) 0.0009(6) 0.0041(7)
C37 0.0223(8) 0.0278(9) 0.0258(8) 0.0087(7) -0.0019(6) 0.0076(6)
C38 0.0219(7) 0.0202(8) 0.0231(8) 0.0045(6) -0.0020(6) 0.0040(6)
C39 0.0219(7) 0.0152(7) 0.0193(7) 0.0072(6) 0.0017(6) 0.0052(6)
C40 0.0218(8) 0.0191(8) 0.0229(8) 0.0064(6) -0.0004(6) 0.0037(6)
C41 0.0330(9) 0.0195(8) 0.0204(8) 0.0042(6) -0.0033(6) 0.0051(6)
C42 0.0354(9) 0.0225(8) 0.0191(8) 0.0081(6) 0.0071(6) 0.0090(7)
C43 0.0238(8) 0.0262(9) 0.0237(8) 0.0110(7) 0.0049(6) 0.0055(6)
C44 0.0208(7) 0.0226(8) 0.0205(7) 0.0070(6) -0.0006(6) 0.0038(6)
C45 0.0167(7) 0.0182(8) 0.0198(7) 0.0052(6) 0.0017(5) 0.0015(6)
C46 0.0249(8) 0.0223(8) 0.0184(7) 0.0056(6) 0.0035(6) 0.0063(6)
C47 0.0273(8) 0.0235(8) 0.0271(8) 0.0107(7) 0.0060(6) 0.0103(6)
C48 0.0238(8) 0.0248(8) 0.0270(8) 0.0122(7) -0.0021(6) 0.0035(6)
C49 0.0404(10) 0.0289(9) 0.0178(8) 0.0059(7) 0.0003(7) 0.0071(7)
C50 0.0355(9) 0.0234(8) 0.0215(8) 0.0049(6) 0.0031(7) 0.0118(7)

loop_
_atom_type_symbol
_atom_type_description
_atom_type_scat_dispersion_real
_atom_type_scat_dispersion_imag
_atom_type_scat_source
C C 0.0033 0.0016 'International Tables Vol C Tables 4.2.6.8 and 6.1.1.4'
H H 0.0000 0.0000 'International Tables Vol C Tables 4.2.6.8 and 6.1.1.4'
N N 0.0061 0.0033 'International Tables Vol C Tables 4.2.6.8 and 6.1.1.4'
Si Si 0.0817 0.0704 'International Tables Vol C Tables 4.2.6.8 and 6.1.1.4'

loop_
_geom_angle_atom_site_label_1
_geom_angle_atom_site_label_2
_geom_angle_atom_site_label_3
_geom_angle
C13 Si1 C14 110.50(7)
C13 Si1 C20 108.71(7)
C14 Si1 C20 108.58(8)
C13 Si1 C1 111.97(7)
C14 Si1 C1 110.46(7)
C20 Si1 C1 106.47(7)
C2 C1 C6 117.27(14)
C2 C1 Si1 122.09(11)
C6 C1 Si1 120.63(12)
C3 C2 C1 121.10(15)
C3 C2 H1 119.5
C1 C2 H1 119.5
C2 C3 C4 120.20(15)
C2 C3 H2 119.9
C4 C3 H2 119.9
C5 C4 C3 120.25(15)
C5 C4 H3 119.9
C3 C4 H3 119.9
C4 C5 C6 119.27(15)
C4 C5 H4 120.4
C6 C5 H4 120.4
C5 C6 C1 121.89(14)
C5 C6 N1 123.97(14)
C1 C6 N1 114.13(13)
N2 N1 C6 115.21(13)
N1 N2 C7 113.46(13)
C8 C7 C12 120.06(15)
C8 C7 N2 115.75(14)
C12 C7 N2 124.17(13)
C9 C8 C7 120.05(15)
C9 C8 H5 120.0
C7 C8 H5 120.0
C10 C9 C8 119.91(15)
C10 C9 H6 120.0
C8 C9 H6 120.0
C9 C10 C11 120.00(16)
C9 C10 H7 120.0
C11 C10 H7 120.0
C12 C11 C10 120.61(16)
C12 C11 H8 119.7
C10 C11 H8 119.7
C11 C12 C7 119.36(14)
C11 C12 H9 120.3
C7 C12 H9 120.3
Si1 C13 H10 109.5
Si1 C13 H11 109.5
H10 C13 H11 109.5
Si1 C13 H12 109.5
H10 C13 H12 109.5
H11 C13 H12 109.5
C15 C14 C19 117.33(14)
C15 C14 Si1 122.56(12)
C19 C14 Si1 120.11(11)
C16 C15 C14 121.41(15)
C16 C15 H13 119.3
C14 C15 H13 119.3
C17 C16 C15 120.26(15)
C17 C16 H14 119.9
C15 C16 H14 119.9
C18 C17 C16 119.58(15)
C18 C17 H15 120.2
C16 C17 H15 120.2
C17 C18 C19 120.12(15)
C17 C18 H16 119.9
C19 C18 H16 119.9
C18 C19 C14 121.30(15)
C18 C19 H17 119.4
C14 C19 H17 119.4
C25 C20 C21 117.11(14)
C25 C20 Si1 120.47(12)
C21 C20 Si1 122.40(12)
C22 C21 C20 121.61(15)
C22 C21 H18 119.2
C20 C21 H18 119.2
C23 C22 C21 120.00(15)
C23 C22 H19 120.0
C21 C22 H19 120.0
C22 C23 C24 119.57(15)
C22 C23 H20 120.2
C24 C23 H20 120.2
C25 C24 C23 120.14(16)
C25 C24 H21 119.9
C23 C24 H21 119.9
C24 C25 C20 121.57(15)
C24 C25 H22 119.2
C20 C25 H22 119.2
C38 Si2 C39 109.70(7)
C38 Si2 C45 107.87(8)
C39 Si2 C45 108.77(7)
C38 Si2 C26 112.09(7)
C39 Si2 C26 110.64(7)
C45 Si2 C26 107.66(7)
C27 C26 C31 117.22(14)
C27 C26 Si2 122.94(12)
C31 C26 Si2 119.83(11)
C28 C27 C26 120.75(15)
C28 C27 H23 119.6
C26 C27 H23 119.6
C29 C28 C27 120.47(15)
C29 C28 H24 119.8
C27 C28 H24 119.8
C30 C29 C28 120.10(15)
C30 C29 H25 119.9
C28 C29 H25 119.9
C29 C30 C31 119.40(15)
C29 C30 H26 120.3
C31 C30 H26 120.3
C30 C31 C26 122.05(14)
C30 C31 N3 124.27(14)
C26 C31 N3 113.67(13)
N4 N3 C31 115.14(13)
N3 N4 C32 113.51(13)
C33 C32 C37 120.44(15)
C33 C32 N4 115.62(14)
C37 C32 N4 123.90(14)
C34 C33 C32 119.75(15)
C34 C33 H27 120.1
C32 C33 H27 120.1
C35 C34 C33 119.90(15)
C35 C34 H28 120.0
C33 C34 H28 120.0
C34 C35 C36 120.33(15)
C34 C35 H29 119.8
C36 C35 H29 119.8
C37 C36 C35 120.57(15)
C37 C36 H30 119.7
C35 C36 H30 119.7
C36 C37 C32 118.99(15)
C36 C37 H31 120.5
C32 C37 H31 120.5
Si2 C38 H32 109.5
Si2 C38 H33 109.5
H32 C38 H33 109.5
Si2 C38 H34 109.5
H32 C38 H34 109.5
H33 C38 H34 109.5
C40 C39 C44 117.38(14)
C40 C39 Si2 122.89(12)
C44 C39 Si2 119.69(11)
C41 C40 C39 121.24(14)
C41 C40 H35 119.4
C39 C40 H35 119.4
C42 C41 C40 120.07(14)
C42 C41 H36 120.0
C40 C41 H36 120.0
C41 C42 C43 119.95(14)
C41 C42 H37 120.0
C43 C42 H37 120.0
C42 C43 C44 120.00(15)
C42 C43 H38 120.0
C44 C43 H38 120.0
C43 C44 C39 121.36(14)
C43 C44 H39 119.3
C39 C44 H39 119.3
C46 C45 C50 116.83(14)
C46 C45 Si2 122.39(12)
C50 C45 Si2 120.78(12)
C47 C46 C45 121.79(14)
C47 C46 H40 119.1
C45 C46 H40 119.1
C48 C47 C46 119.91(15)
C48 C47 H41 120.0
C46 C47 H41 120.0
C47 C48 C49 119.79(14)
C47 C48 H42 120.1
C49 C48 H42 120.1
C48 C49 C50 119.96(15)
C48 C49 H43 120.0
C50 C49 H43 120.0
C49 C50 C45 121.72(15)
C49 C50 H44 119.1
C45 C50 H44 119.1

loop_
_geom_bond_atom_site_label_1
_geom_bond_atom_site_label_2
_geom_bond_distance
Si1 C13 1.8651(19)
Si1 C14 1.8786(18)
Si1 C20 1.8803(17)
Si1 C1 1.8899(18)
C1 C2 1.399(2)
C1 C6 1.403(2)
C2 C3 1.389(2)
C2 H1 0.9500
C3 C4 1.390(2)
C3 H2 0.9500
C4 C5 1.377(2)
C4 H3 0.9500
C5 C6 1.396(2)
C5 H4 0.9500
C6 N1 1.428(2)
N1 N2 1.2564(18)
N2 C7 1.425(2)
C7 C8 1.390(2)
C7 C12 1.397(2)
C8 C9 1.385(2)
C8 H5 0.9500
C9 C10 1.383(2)
C9 H6 0.9500
C10 C11 1.390(2)
C10 H7 0.9500
C11 C12 1.378(2)
C11 H8 0.9500
C12 H9 0.9500
C13 H10 0.9800
C13 H11 0.9800
C13 H12 0.9800
C14 C15 1.392(2)
C14 C19 1.401(2)
C15 C16 1.386(2)
C15 H13 0.9500
C16 C17 1.382(2)
C16 H14 0.9500
C17 C18 1.380(2)
C17 H15 0.9500
C18 C19 1.388(2)
C18 H16 0.9500
C19 H17 0.9500
C20 C25 1.398(2)
C20 C21 1.399(2)
C21 C22 1.389(2)
C21 H18 0.9500
C22 C23 1.381(2)
C22 H19 0.9500
C23 C24 1.388(2)
C23 H20 0.9500
C24 C25 1.384(2)
C24 H21 0.9500
C25 H22 0.9500
Si2 C38 1.8688(19)
Si2 C39 1.8771(18)
Si2 C45 1.8821(17)
Si2 C26 1.8854(19)
C26 C27 1.401(2)
C26 C31 1.405(2)
C27 C28 1.393(2)
C27 H23 0.9500
C28 C29 1.388(3)
C28 H24 0.9500
C29 C30 1.378(2)
C29 H25 0.9500
C30 C31 1.391(2)
C30 H26 0.9500
C31 N3 1.425(2)
N3 N4 1.2580(18)
N4 C32 1.429(2)
C32 C33 1.391(2)
C32 C37 1.397(2)
C33 C34 1.388(2)
C33 H27 0.9500
C34 C35 1.380(2)
C34 H28 0.9500
C35 C36 1.387(2)
C35 H29 0.9500
C36 C37 1.383(2)
C36 H30 0.9500
C37 H31 0.9500
C38 H32 0.9800
C38 H33 0.9800
C38 H34 0.9800
C39 C40 1.402(2)
C39 C44 1.403(2)
C40 C41 1.390(2)
C40 H35 0.9500
C41 C42 1.383(2)
C41 H36 0.9500
C42 C43 1.383(2)
C42 H37 0.9500
C43 C44 1.389(2)
C43 H38 0.9500
C44 H39 0.9500
C45 C46 1.398(2)
C45 C50 1.399(2)
C46 C47 1.388(2)
C46 H40 0.9500
C47 C48 1.381(2)
C47 H41 0.9500
C48 C49 1.384(2)
C48 H42 0.9500
C49 C50 1.387(2)
C49 H43 0.9500
C50 H44 0.9500

loop_
_geom_torsion_atom_site_label_1
_geom_torsion_atom_site_label_2
_geom_torsion_atom_site_label_3
_geom_torsion_atom_site_label_4
_geom_torsion
C13 Si1 C1 C2 124.07(13)
C14 Si1 C1 C2 -112.32(13)
C20 Si1 C1 C2 5.38(14)
C13 Si1 C1 C6 -55.02(14)
C14 Si1 C1 C6 68.59(13)
C20 Si1 C1 C6 -173.70(11)
C6 C1 C2 C3 0.5(2)
Si1 C1 C2 C3 -178.60(11)
C1 C2 C3 C4 0.9(2)
C2 C3 C4 C5 -1.6(2)
C3 C4 C5 C6 0.9(2)
C4 C5 C6 C1 0.6(2)
C4 C5 C6 N1 -178.27(14)
C2 C1 C6 C5 -1.3(2)
Si1 C1 C6 C5 177.86(11)
C2 C1 C6 N1 177.69(12)
Si1 C1 C6 N1 -3.18(17)
C5 C6 N1 N2 0.1(2)
C1 C6 N1 N2 -178.81(12)
C6 N1 N2 C7 178.07(12)
N1 N2 C7 C8 173.35(13)
N1 N2 C7 C12 -8.3(2)
C12 C7 C8 C9 1.1(2)
N2 C7 C8 C9 179.60(13)
C7 C8 C9 C10 -0.3(2)
C8 C9 C10 C11 -0.9(2)
C9 C10 C11 C12 1.2(3)
C10 C11 C12 C7 -0.3(2)
C8 C7 C12 C11 -0.8(2)
N2 C7 C12 C11 -179.15(14)
C13 Si1 C14 C15 125.55(13)
C20 Si1 C14 C15 -115.30(14)
C1 Si1 C14 C15 1.10(15)
C13 Si1 C14 C19 -54.15(14)
C20 Si1 C14 C19 64.99(14)
C1 Si1 C14 C19 -178.61(12)
C19 C14 C15 C16 -0.2(2)
Si1 C14 C15 C16 -179.89(12)
C14 C15 C16 C17 0.2(3)
C15 C16 C17 C18 -0.1(3)
C16 C17 C18 C19 0.1(3)
C17 C18 C19 C14 -0.1(3)
C15 C14 C19 C18 0.2(2)
Si1 C14 C19 C18 179.89(12)
C13 Si1 C20 C25 -46.95(15)
C14 Si1 C20 C25 -167.21(12)
C1 Si1 C20 C25 73.85(14)
C13 Si1 C20 C21 135.02(13)
C14 Si1 C20 C21 14.76(14)
C1 Si1 C20 C21 -104.18(13)
C25 C20 C21 C22 0.2(2)
Si1 C20 C21 C22 178.34(12)
C20 C21 C22 C23 -0.3(2)
C21 C22 C23 C24 0.1(2)
C22 C23 C24 C25 0.1(3)
C23 C24 C25 C20 -0.1(3)
C21 C20 C25 C24 0.0(2)
Si1 C20 C25 C24 -178.17(14)
C38 Si2 C26 C27 122.01(13)
C39 Si2 C26 C27 -115.20(13)
C45 Si2 C26 C27 3.54(14)
C38 Si2 C26 C31 -57.02(14)
C39 Si2 C26 C31 65.78(13)
C45 Si2 C26 C31 -175.48(11)
C31 C26 C27 C28 0.9(2)
Si2 C26 C27 C28 -178.16(12)
C26 C27 C28 C29 0.2(2)
C27 C28 C29 C30 -1.2(3)
C28 C29 C30 C31 1.0(2)
C29 C30 C31 C26 0.2(2)
C29 C30 C31 N3 -179.00(14)
C27 C26 C31 C30 -1.1(2)
Si2 C26 C31 C30 177.98(12)
C27 C26 C31 N3 178.17(13)
Si2 C26 C31 N3 -2.75(17)
C30 C31 N3 N4 0.5(2)
C26 C31 N3 N4 -178.78(12)
C31 N3 N4 C32 177.01(12)
N3 N4 C32 C33 175.43(13)
N3 N4 C32 C37 -6.9(2)
C37 C32 C33 C34 1.6(2)
N4 C32 C33 C34 179.34(13)
C32 C33 C34 C35 -0.6(2)
C33 C34 C35 C36 -0.6(2)
C34 C35 C36 C37 0.8(2)
C35 C36 C37 C32 0.1(2)
C33 C32 C37 C36 -1.4(2)
N4 C32 C37 C36 -178.90(14)
C38 Si2 C39 C40 123.05(12)
C45 Si2 C39 C40 -119.18(13)
C26 Si2 C39 C40 -1.12(14)
C38 Si2 C39 C44 -54.53(13)
C45 Si2 C39 C44 63.24(13)
C26 Si2 C39 C44 -178.70(11)
C44 C39 C40 C41 0.5(2)
Si2 C39 C40 C41 -177.13(11)
C39 C40 C41 C42 -0.6(2)
C40 C41 C42 C43 0.3(2)
C41 C42 C43 C44 0.0(2)
C42 C43 C44 C39 -0.1(2)
C40 C39 C44 C43 -0.2(2)
Si2 C39 C44 C43 177.55(12)
C38 Si2 C45 C46 134.76(12)
C39 Si2 C45 C46 15.84(14)
C26 Si2 C45 C46 -104.09(13)
C38 Si2 C45 C50 -44.82(14)
C39 Si2 C45 C50 -163.74(12)
C26 Si2 C45 C50 76.33(14)
C50 C45 C46 C47 0.6(2)
Si2 C45 C46 C47 -179.04(12)
C45 C46 C47 C48 -0.5(2)
C46 C47 C48 C49 0.2(2)
C47 C48 C49 C50 -0.1(2)
C48 C49 C50 C45 0.1(2)
C46 C45 C50 C49 -0.4(2)
Si2 C45 C50 C49 179.21(12)
